data_2221255
loop_
_publ_author_name
'Reddy, B. Palakshi'
'Vijayakumar, V.'
'Narasimhamurthy, T.'
'Suresh, J.'
'Lakshman, P. L. Nilantha'

_publ_section_title 3,3,6,6-Tetramethyl-9-phenyl-3,4,5,6-tetrahydro-9<i>H</i>-xanthene-1,8(2<i>H</i>,7<i>H</i>)-dione
_journal_coeditor_code AT2748
_journal_issue 4
_journal_name_full 'Acta Crystallographica Section E'
_journal_page_first o916
_journal_paper_doi 10.1107/S1600536809010526
_journal_volume 65
_journal_year 2009
_chemical_formula_iupac 'C23 H26 O3'
_chemical_formula_moiety 'C23 H26 O3'
_chemical_formula_sum 'C23 H26 O3'
_chemical_formula_weight 350.44
_chemical_name_systematic
;
3,3,6,6-Tetramethyl-9-phenyl-3,4,5,6-tetrahydro-9<i>H</i>-xanthene-
1,8(2<i>H</i>,7<i>H</i>)-dione
;
_space_group_IT_number 14
_symmetry_cell_setting monoclinic
_symmetry_space_group_name_Hall '-P 2ybc'
_symmetry_space_group_name_H-M 'P 1 21/c 1'
_atom_sites_solution_hydrogens geom
_atom_sites_solution_primary direct
_atom_sites_solution_secondary difmap
_audit_creation_method SHELXL-97
_cell_angle_alpha 90.00
_cell_angle_beta 97.924(3)
_cell_angle_gamma 90.00
_cell_formula_units_Z 4
_cell_length_a 6.0562(5)
_cell_length_b 19.7680(18)
_cell_length_c 16.4325(13)
_cell_measurement_reflns_used 2500
_cell_measurement_temperature 293(2)
_cell_measurement_theta_max 27
_cell_measurement_theta_min 2
_cell_volume 1948.5(3)
_computing_cell_refinement 'SAINT (Bruker, 2001)'
_computing_data_collection 'SMART (Bruker, 2001)'
_computing_data_reduction 'SAINT (Bruker, 2001)'
_computing_molecular_graphics 'PLATON (Spek, 2009)'
_computing_publication_material 'SHELXL97 (Sheldrick, 2008)'
_computing_structure_refinement 'SHELXL97 (Sheldrick, 2008)'
_computing_structure_solution 'SHELXS (Sheldrick, 2008)'
_diffrn_ambient_temperature 293(2)
_diffrn_measured_fraction_theta_full 0.995
_diffrn_measured_fraction_theta_max 0.995
_diffrn_measurement_device_type 'Bruker SMART APEX CCD'
_diffrn_measurement_method \w
_diffrn_radiation_monochromator graphite
_diffrn_radiation_source 'fine-focus sealed tube'
_diffrn_radiation_type MoK\a
_diffrn_radiation_wavelength 0.71073
_diffrn_reflns_av_R_equivalents 0.0352
_diffrn_reflns_av_sigmaI/netI 0.0423
_diffrn_reflns_limit_h_max 7
_diffrn_reflns_limit_h_min -5
_diffrn_reflns_limit_k_max 25
_diffrn_reflns_limit_k_min -25
_diffrn_reflns_limit_l_max 12
_diffrn_reflns_limit_l_min -21
_diffrn_reflns_number 11861
_diffrn_reflns_theta_full 27.10
_diffrn_reflns_theta_max 27.10
_diffrn_reflns_theta_min 1.62
_diffrn_standards_decay_% 0
_exptl_absorpt_coefficient_mu 0.077
_exptl_absorpt_correction_T_max 0.992
_exptl_absorpt_correction_T_min 0.987
_exptl_absorpt_correction_type multi-scan
_exptl_absorpt_process_details '(SADABS; Bruker, 1998)'
_exptl_crystal_colour colourless
_exptl_crystal_density_diffrn 1.195
_exptl_crystal_density_method 'not measured'
_exptl_crystal_description needle
_exptl_crystal_F_000 752
_exptl_crystal_size_max 0.17
_exptl_crystal_size_mid 0.15
_exptl_crystal_size_min 0.11
_refine_diff_density_max 0.166
_refine_diff_density_min -0.196
_refine_ls_extinction_method none
_refine_ls_goodness_of_fit_ref 1.034
_refine_ls_hydrogen_treatment constr
_refine_ls_matrix_type full
_refine_ls_number_parameters 239
_refine_ls_number_reflns 4284
_refine_ls_number_restraints 0
_refine_ls_restrained_S_all 1.034
_refine_ls_R_factor_all 0.0801
_refine_ls_R_factor_gt 0.0495
_refine_ls_shift/su_max 0.000
_refine_ls_shift/su_mean 0.000
_refine_ls_structure_factor_coef Fsqd
_refine_ls_weighting_details 'calc w=1/[\s^2^(Fo^2^)+(0.0661P)^2^+0.1411P] where P=(Fo^2^+2Fc^2^)/3'
_refine_ls_weighting_scheme calc
_refine_ls_wR_factor_gt 0.1210
_refine_ls_wR_factor_ref 0.1379
_reflns_number_gt 2825
_reflns_number_total 4284
_reflns_threshold_expression I>2\s(I)
_cod_data_source_file at2748.cif
_cod_data_source_block I
_cod_original_sg_symbol_H-M 'P 21/c'
_cod_database_code 2221255
_cod_database_fobs_code 2221255

loop_
_symmetry_equiv_pos_as_xyz
'x, y, z'
'-x, y+1/2, -z+1/2'
'-x, -y, -z'
'x, -y-1/2, z-1/2'

loop_
_atom_site_type_symbol
_atom_site_label
_atom_site_fract_x
_atom_site_fract_y
_atom_site_fract_z
_atom_site_U_iso_or_equiv
_atom_site_adp_type
_atom_site_calc_flag
_atom_site_refinement_flags
_atom_site_occupancy
_atom_site_disorder_assembly
_atom_site_disorder_group
C C2 0.2342(3) 0.26716(7) 0.39187(9) 0.0364(4) Uani d . 1 . .
C C3 0.0380(2) 0.27207(7) 0.34340(9) 0.0353(3) Uani d . 1 . .
C C4 -0.0306(3) 0.22377(7) 0.27309(9) 0.0363(4) Uani d . 1 . .
H H4 -0.1866 0.2110 0.2741 0.044 Uiso calc R 1 . .
C C5 0.1110(3) 0.16067(8) 0.28674(9) 0.0379(4) Uani d . 1 . .
C C6 0.3004(3) 0.15872(7) 0.33973(9) 0.0390(4) Uani d . 1 . .
C C7 0.3232(3) 0.31533(8) 0.45793(9) 0.0424(4) Uani d . 1 . .
H H7A 0.4811 0.3220 0.4562 0.051 Uiso calc R 1 . .
H H7B 0.3068 0.2956 0.5108 0.051 Uiso calc R 1 . .
C C8 0.2064(3) 0.38413(8) 0.45065(10) 0.0450(4) Uani d . 1 . .
C C9 -0.0457(3) 0.37197(10) 0.43150(11) 0.0544(5) Uani d . 1 . .
H H9A -0.0970 0.3516 0.4792 0.065 Uiso calc R 1 . .
H H9B -0.1199 0.4153 0.4221 0.065 Uiso calc R 1 . .
C C10 -0.1139(3) 0.32744(9) 0.35821(10) 0.0447(4) Uani d . 1 . .
C C11 0.0384(3) 0.09875(8) 0.24133(10) 0.0479(4) Uani d . 1 . .
C C12 0.1983(4) 0.03983(9) 0.24839(11) 0.0607(5) Uani d . 1 . .
H H12A 0.2987 0.0452 0.2077 0.073 Uiso calc R 1 . .
H H12B 0.1141 -0.0014 0.2355 0.073 Uiso calc R 1 . .
C C13 0.3369(3) 0.03208(8) 0.33293(10) 0.0497(4) Uani d . 1 . .
C C14 0.4530(3) 0.09951(8) 0.35552(11) 0.0504(4) Uani d . 1 . .
H H14A 0.5142 0.0988 0.4133 0.060 Uiso calc R 1 . .
H H14B 0.5761 0.1048 0.3240 0.060 Uiso calc R 1 . .
C C15 -0.0128(3) 0.25771(7) 0.19070(9) 0.0360(4) Uani d . 1 . .
C C16 0.1833(3) 0.28868(9) 0.17640(10) 0.0457(4) Uani d . 1 . .
H H16 0.3073 0.2874 0.2167 0.055 Uiso calc R 1 . .
C C17 0.1970(3) 0.32159(9) 0.10281(11) 0.0534(5) Uani d . 1 . .
H H17 0.3297 0.3421 0.0939 0.064 Uiso calc R 1 . .
C C18 0.0143(4) 0.32390(9) 0.04283(11) 0.0562(5) Uani d . 1 . .
H H18 0.0228 0.3465 -0.0063 0.067 Uiso calc R 1 . .
C C19 -0.1807(3) 0.29273(10) 0.05584(11) 0.0601(5) Uani d . 1 . .
H H19 -0.3039 0.2939 0.0153 0.072 Uiso calc R 1 . .
C C20 -0.1939(3) 0.25964(9) 0.12930(10) 0.0495(4) Uani d . 1 . .
H H20 -0.3261 0.2384 0.1375 0.059 Uiso calc R 1 . .
C C21 0.2861(3) 0.42570(9) 0.38171(13) 0.0613(5) Uani d . 1 . .
H H21A 0.2137 0.4690 0.3783 0.092 Uiso calc R 1 . .
H H21B 0.2502 0.4022 0.3305 0.092 Uiso calc R 1 . .
H H21C 0.4446 0.4319 0.3931 0.092 Uiso calc R 1 . .
C C22 0.2621(4) 0.42158(12) 0.53235(13) 0.0775(7) Uani d . 1 . .
H H22A 0.4210 0.4241 0.5467 0.116 Uiso calc R 1 . .
H H22B 0.1990 0.3977 0.5745 0.116 Uiso calc R 1 . .
H H22C 0.2012 0.4665 0.5271 0.116 Uiso calc R 1 . .
C C23 0.5131(4) -0.02346(10) 0.32996(14) 0.0785(7) Uani d . 1 . .
H H23A 0.4405 -0.0654 0.3136 0.118 Uiso calc R 1 . .
H H23B 0.5982 -0.0285 0.3834 0.118 Uiso calc R 1 . .
H H23C 0.6106 -0.0111 0.2910 0.118 Uiso calc R 1 . .
C C24 0.1837(4) 0.01311(11) 0.39644(13) 0.0756(6) Uani d . 1 . .
H H24A 0.1096 -0.0288 0.3808 0.113 Uiso calc R 1 . .
H H24B 0.0748 0.0481 0.3987 0.113 Uiso calc R 1 . .
H H24C 0.2710 0.0082 0.4495 0.113 Uiso calc R 1 . .
O O1 0.37769(18) 0.21342(5) 0.38742(7) 0.0448(3) Uani d . 1 . .
O O2 -0.2918(2) 0.33452(7) 0.31414(8) 0.0672(4) Uani d . 1 . .
O O3 -0.1434(2) 0.09604(6) 0.19873(9) 0.0699(4) Uani d . 1 . .

loop_
_atom_site_aniso_label
_atom_site_aniso_U_11
_atom_site_aniso_U_22
_atom_site_aniso_U_33
_atom_site_aniso_U_12
_atom_site_aniso_U_13
_atom_site_aniso_U_23
C2 0.0412(9) 0.0298(8) 0.0381(8) 0.0020(7) 0.0052(7) 0.0017(6)
C3 0.0360(8) 0.0329(8) 0.0367(8) 0.0003(7) 0.0043(6) -0.0007(6)
C4 0.0323(8) 0.0352(8) 0.0397(8) -0.0005(7) -0.0007(6) -0.0004(6)
C5 0.0453(9) 0.0316(8) 0.0358(8) 0.0009(7) 0.0018(7) 0.0005(6)
C6 0.0431(9) 0.0298(8) 0.0428(8) 0.0002(7) 0.0018(7) -0.0019(7)
C7 0.0490(10) 0.0378(9) 0.0388(8) -0.0017(8) -0.0003(7) -0.0023(7)
C8 0.0460(10) 0.0368(9) 0.0524(10) 0.0014(8) 0.0074(8) -0.0094(7)
C9 0.0492(11) 0.0530(11) 0.0636(11) 0.0044(9) 0.0172(9) -0.0163(9)
C10 0.0398(9) 0.0451(10) 0.0501(9) 0.0030(8) 0.0096(8) -0.0026(8)
C11 0.0638(12) 0.0382(9) 0.0386(9) -0.0004(8) -0.0042(8) -0.0007(7)
C12 0.0880(15) 0.0391(10) 0.0497(10) 0.0125(10) -0.0097(10) -0.0101(8)
C13 0.0689(12) 0.0319(9) 0.0455(9) 0.0069(8) -0.0020(8) -0.0009(7)
C14 0.0518(10) 0.0384(9) 0.0579(10) 0.0084(8) -0.0028(8) -0.0019(8)
C15 0.0395(8) 0.0305(8) 0.0363(8) 0.0027(7) -0.0006(6) -0.0030(6)
C16 0.0452(10) 0.0467(10) 0.0440(9) -0.0038(8) 0.0018(7) -0.0049(8)
C17 0.0653(12) 0.0435(10) 0.0540(10) -0.0106(9) 0.0178(9) -0.0038(8)
C18 0.0869(15) 0.0412(10) 0.0406(9) 0.0031(10) 0.0093(9) 0.0046(8)
C19 0.0665(13) 0.0629(12) 0.0457(10) 0.0049(11) -0.0113(9) 0.0072(9)
C20 0.0447(10) 0.0511(11) 0.0491(10) -0.0035(8) -0.0065(8) 0.0037(8)
C21 0.0562(12) 0.0397(10) 0.0881(14) 0.0017(9) 0.0101(10) 0.0126(10)
C22 0.0799(16) 0.0678(14) 0.0827(15) 0.0012(12) 0.0036(12) -0.0377(12)
C23 0.1014(17) 0.0442(11) 0.0823(15) 0.0268(12) -0.0138(13) -0.0109(10)
C24 0.0986(17) 0.0577(13) 0.0692(13) -0.0073(12) 0.0070(12) 0.0173(10)
O1 0.0426(6) 0.0322(6) 0.0551(7) 0.0053(5) -0.0092(5) -0.0062(5)
O2 0.0462(8) 0.0734(10) 0.0784(9) 0.0206(7) -0.0042(7) -0.0149(7)
O3 0.0744(10) 0.0486(8) 0.0766(9) -0.0028(7) -0.0251(8) -0.0129(7)

loop_
_atom_type_symbol
_atom_type_description
_atom_type_scat_dispersion_real
_atom_type_scat_dispersion_imag
_atom_type_scat_source
C C 0.0033 0.0016 'International Tables Vol C Tables 4.2.6.8 and 6.1.1.4'
H H 0.0000 0.0000 'International Tables Vol C Tables 4.2.6.8 and 6.1.1.4'
O O 0.0106 0.0060 'International Tables Vol C Tables 4.2.6.8 and 6.1.1.4'

loop_
_geom_angle_atom_site_label_1
_geom_angle_atom_site_label_2
_geom_angle_atom_site_label_3
_geom_angle_site_symmetry_1
_geom_angle_site_symmetry_3
_geom_angle
_geom_angle_publ_flag
C3 C2 O1 . . 122.50(13) ?
C3 C2 C7 . . 126.13(14) ?
O1 C2 C7 . . 111.33(13) ?
C2 C3 C10 . . 118.61(14) ?
C2 C3 C4 . . 122.44(13) ?
C10 C3 C4 . . 118.94(13) ?
C3 C4 C5 . . 108.46(12) ?
C3 C4 C15 . . 110.74(12) ?
C5 C4 C15 . . 112.66(12) ?
C3 C4 H4 . . 108.3 ?
C5 C4 H4 . . 108.3 ?
C15 C4 H4 . . 108.3 ?
C6 C5 C11 . . 118.38(14) ?
C6 C5 C4 . . 122.44(13) ?
C11 C5 C4 . . 119.17(14) ?
C5 C6 O1 . . 122.64(13) ?
C5 C6 C14 . . 126.09(14) ?
O1 C6 C14 . . 111.27(13) ?
C2 C7 C8 . . 113.26(13) ?
C2 C7 H7A . . 108.9 ?
C8 C7 H7A . . 108.9 ?
C2 C7 H7B . . 108.9 ?
C8 C7 H7B . . 108.9 ?
H7A C7 H7B . . 107.7 ?
C22 C8 C7 . . 108.54(15) ?
C22 C8 C21 . . 109.63(16) ?
C7 C8 C21 . . 110.20(14) ?
C22 C8 C9 . . 110.41(15) ?
C7 C8 C9 . . 108.23(14) ?
C21 C8 C9 . . 109.80(15) ?
C10 C9 C8 . . 114.33(14) ?
C10 C9 H9A . . 108.7 ?
C8 C9 H9A . . 108.7 ?
C10 C9 H9B . . 108.7 ?
C8 C9 H9B . . 108.7 ?
H9A C9 H9B . . 107.6 ?
O2 C10 C3 . . 120.52(15) ?
O2 C10 C9 . . 122.07(15) ?
C3 C10 C9 . . 117.34(15) ?
O3 C11 C5 . . 120.72(16) ?
O3 C11 C12 . . 121.90(15) ?
C5 C11 C12 . . 117.37(15) ?
C11 C12 C13 . . 114.43(14) ?
C11 C12 H12A . . 108.7 ?
C13 C12 H12A . . 108.7 ?
C11 C12 H12B . . 108.7 ?
C13 C12 H12B . . 108.7 ?
H12A C12 H12B . . 107.6 ?
C12 C13 C14 . . 108.04(14) ?
C12 C13 C24 . . 109.55(17) ?
C14 C13 C24 . . 110.41(15) ?
C12 C13 C23 . . 109.85(14) ?
C14 C13 C23 . . 109.43(16) ?
C24 C13 C23 . . 109.54(17) ?
C6 C14 C13 . . 112.88(14) ?
C6 C14 H14A . . 109.0 ?
C13 C14 H14A . . 109.0 ?
C6 C14 H14B . . 109.0 ?
C13 C14 H14B . . 109.0 ?
H14A C14 H14B . . 107.8 ?
C20 C15 C16 . . 118.41(14) ?
C20 C15 C4 . . 120.80(14) ?
C16 C15 C4 . . 120.77(13) ?
C15 C16 C17 . . 120.76(16) ?
C15 C16 H16 . . 119.6 ?
C17 C16 H16 . . 119.6 ?
C18 C17 C16 . . 120.09(17) ?
C18 C17 H17 . . 120.0 ?
C16 C17 H17 . . 120.0 ?
C19 C18 C17 . . 119.77(16) ?
C19 C18 H18 . . 120.1 ?
C17 C18 H18 . . 120.1 ?
C18 C19 C20 . . 120.08(17) ?
C18 C19 H19 . . 120.0 ?
C20 C19 H19 . . 120.0 ?
C15 C20 C19 . . 120.88(17) ?
C15 C20 H20 . . 119.6 ?
C19 C20 H20 . . 119.6 ?
C8 C21 H21A . . 109.5 ?
C8 C21 H21B . . 109.5 ?
H21A C21 H21B . . 109.5 ?
C8 C21 H21C . . 109.5 ?
H21A C21 H21C . . 109.5 ?
H21B C21 H21C . . 109.5 ?
C8 C22 H22A . . 109.5 ?
C8 C22 H22B . . 109.5 ?
H22A C22 H22B . . 109.5 ?
C8 C22 H22C . . 109.5 ?
H22A C22 H22C . . 109.5 ?
H22B C22 H22C . . 109.5 ?
C13 C23 H23A . . 109.5 ?
C13 C23 H23B . . 109.5 ?
H23A C23 H23B . . 109.5 ?
C13 C23 H23C . . 109.5 ?
H23A C23 H23C . . 109.5 ?
H23B C23 H23C . . 109.5 ?
C13 C24 H24A . . 109.5 ?
C13 C24 H24B . . 109.5 ?
H24A C24 H24B . . 109.5 ?
C13 C24 H24C . . 109.5 ?
H24A C24 H24C . . 109.5 ?
H24B C24 H24C . . 109.5 ?
C6 O1 C2 . . 117.81(11) ?

loop_
_geom_bond_atom_site_label_1
_geom_bond_atom_site_label_2
_geom_bond_site_symmetry_2
_geom_bond_distance
_geom_bond_publ_flag
C2 C3 . 1.340(2) ?
C2 O1 . 1.3809(17) ?
C2 C7 . 1.488(2) ?
C3 C10 . 1.471(2) ?
C3 C4 . 1.512(2) ?
C4 C5 . 1.513(2) ?
C4 C15 . 1.528(2) ?
C4 H4 . 0.9800 ?
C5 C6 . 1.341(2) ?
C5 C11 . 1.469(2) ?
C6 O1 . 1.3788(18) ?
C6 C14 . 1.492(2) ?
C7 C8 . 1.530(2) ?
C7 H7A . 0.9700 ?
C7 H7B . 0.9700 ?
C8 C22 . 1.529(2) ?
C8 C21 . 1.531(2) ?
C8 C9 . 1.534(2) ?
C9 C10 . 1.503(2) ?
C9 H9A . 0.9700 ?
C9 H9B . 0.9700 ?
C10 O2 . 1.221(2) ?
C11 O3 . 1.222(2) ?
C11 C12 . 1.509(2) ?
C12 C13 . 1.529(2) ?
C12 H12A . 0.9700 ?
C12 H12B . 0.9700 ?
C13 C14 . 1.529(2) ?
C13 C24 . 1.536(3) ?
C13 C23 . 1.536(3) ?
C14 H14A . 0.9700 ?
C14 H14B . 0.9700 ?
C15 C20 . 1.384(2) ?
C15 C16 . 1.385(2) ?
C16 C17 . 1.386(2) ?
C16 H16 . 0.9300 ?
C17 C18 . 1.377(3) ?
C17 H17 . 0.9300 ?
C18 C19 . 1.375(3) ?
C18 H18 . 0.9300 ?
C19 C20 . 1.385(2) ?
C19 H19 . 0.9300 ?
C20 H20 . 0.9300 ?
C21 H21A . 0.9600 ?
C21 H21B . 0.9600 ?
C21 H21C . 0.9600 ?
C22 H22A . 0.9600 ?
C22 H22B . 0.9600 ?
C22 H22C . 0.9600 ?
C23 H23A . 0.9600 ?
C23 H23B . 0.9600 ?
C23 H23C . 0.9600 ?
C24 H24A . 0.9600 ?
C24 H24B . 0.9600 ?
C24 H24C . 0.9600 ?

loop_
_geom_torsion_atom_site_label_1
_geom_torsion_atom_site_label_2
_geom_torsion_atom_site_label_3
_geom_torsion_atom_site_label_4
_geom_torsion_site_symmetry_1
_geom_torsion_site_symmetry_2
_geom_torsion_site_symmetry_3
_geom_torsion_site_symmetry_4
_geom_torsion
_geom_torsion_publ_flag
O1 C2 C3 C10 . . . . 173.83(13) ?
C7 C2 C3 C10 . . . . -3.8(2) ?
O1 C2 C3 C4 . . . . -7.5(2) ?
C7 C2 C3 C4 . . . . 174.82(14) ?
C2 C3 C4 C5 . . . . 19.19(19) ?
C10 C3 C4 C5 . . . . -162.15(13) ?
C2 C3 C4 C15 . . . . -104.92(16) ?
C10 C3 C4 C15 . . . . 73.74(17) ?
C3 C4 C5 C6 . . . . -16.4(2) ?
C15 C4 C5 C6 . . . . 106.60(16) ?
C3 C4 C5 C11 . . . . 162.83(13) ?
C15 C4 C5 C11 . . . . -74.21(18) ?
C11 C5 C6 O1 . . . . -177.46(14) ?
C4 C5 C6 O1 . . . . 1.7(2) ?
C11 C5 C6 C14 . . . . 2.4(2) ?
C4 C5 C6 C14 . . . . -178.36(15) ?
C3 C2 C7 C8 . . . . -17.9(2) ?
O1 C2 C7 C8 . . . . 164.25(13) ?
C2 C7 C8 C22 . . . . 164.25(16) ?
C2 C7 C8 C21 . . . . -75.68(18) ?
C2 C7 C8 C9 . . . . 44.40(18) ?
C22 C8 C9 C10 . . . . -172.24(16) ?
C7 C8 C9 C10 . . . . -53.6(2) ?
C21 C8 C9 C10 . . . . 66.8(2) ?
C2 C3 C10 O2 . . . . 178.27(16) ?
C4 C3 C10 O2 . . . . -0.4(2) ?
C2 C3 C10 C9 . . . . -4.7(2) ?
C4 C3 C10 C9 . . . . 176.63(14) ?
C8 C9 C10 O2 . . . . -148.28(17) ?
C8 C9 C10 C3 . . . . 34.7(2) ?
C6 C5 C11 O3 . . . . 172.63(16) ?
C4 C5 C11 O3 . . . . -6.6(2) ?
C6 C5 C11 C12 . . . . -8.5(2) ?
C4 C5 C11 C12 . . . . 172.31(15) ?
O3 C11 C12 C13 . . . . -145.42(19) ?
C5 C11 C12 C13 . . . . 35.7(2) ?
C11 C12 C13 C14 . . . . -53.6(2) ?
C11 C12 C13 C24 . . . . 66.7(2) ?
C11 C12 C13 C23 . . . . -172.93(18) ?
C5 C6 C14 C13 . . . . -23.1(2) ?
O1 C6 C14 C13 . . . . 156.85(14) ?
C12 C13 C14 C6 . . . . 46.2(2) ?
C24 C13 C14 C6 . . . . -73.61(19) ?
C23 C13 C14 C6 . . . . 165.75(16) ?
C3 C4 C15 C20 . . . . -125.34(15) ?
C5 C4 C15 C20 . . . . 112.98(16) ?
C3 C4 C15 C16 . . . . 53.10(19) ?
C5 C4 C15 C16 . . . . -68.58(18) ?
C20 C15 C16 C17 . . . . 0.9(2) ?
C4 C15 C16 C17 . . . . -177.63(15) ?
C15 C16 C17 C18 . . . . 0.1(3) ?
C16 C17 C18 C19 . . . . -0.8(3) ?
C17 C18 C19 C20 . . . . 0.6(3) ?
C16 C15 C20 C19 . . . . -1.1(2) ?
C4 C15 C20 C19 . . . . 177.38(16) ?
C18 C19 C20 C15 . . . . 0.4(3) ?
C5 C6 O1 C2 . . . . 12.5(2) ?
C14 C6 O1 C2 . . . . -167.45(13) ?
C3 C2 O1 C6 . . . . -9.5(2) ?
C7 C2 O1 C6 . . . . 168.44(13) ?

loop_
_cod_related_entry_id
_cod_related_entry_database
_cod_related_entry_code
1 ChemSpider 541774
